data_1506316
loop_
_publ_author_name
'Ohkubo, Kei'
'Iwata, Ryosuke'
'Miyazaki, Soushi'
'Kojima, Takahiko'
'Fukuzumi, Shunichi'

_publ_section_title
;
 Photocatalytic formation of dimethyllepidopterene from
 9,10-dimethylanthracene via electron-transfer oxidation.
;
_journal_issue 26
_journal_name_full 'Organic letters'
_journal_page_first 6079
_journal_page_last 6082
_journal_paper_doi 10.1021/ol062554y
_journal_volume 8
_journal_year 2006
_chemical_formula_sum 'C32 H26'
_chemical_formula_weight 410.53
_chemical_name_systematic
; 
 ? 
;
_space_group_IT_number 14
_symmetry_cell_setting monoclinic
_symmetry_space_group_name_Hall '-P 2ybc'
_symmetry_space_group_name_H-M 'P 1 21/c 1'
_atom_sites_solution_hydrogens geom
_atom_sites_solution_primary direct
_atom_sites_solution_secondary difmap
_audit_creation_method SHELXL-97
_cell_angle_alpha 90.0000(8)
_cell_angle_beta 107.8075(9)
_cell_angle_gamma 90.0000(8)
_cell_formula_units_Z 2
_cell_length_a 9.544(2)
_cell_length_b 11.546(3)
_cell_length_c 10.453(3)
_cell_measurement_reflns_used 3067
_cell_measurement_temperature 123(2)
_cell_measurement_theta_max 27.4835
_cell_measurement_theta_min 3.0863
_cell_volume 1096.7(5)
_computing_structure_refinement 'SHELXL-97 (Sheldrick, 1997)'
_computing_structure_solution 'SHELXS-97 (Sheldrick, 1990)'
_diffrn_ambient_temperature 123(2)
_diffrn_detector_area_resol_mean 14.7059
_diffrn_measured_fraction_theta_full 0.976
_diffrn_measured_fraction_theta_max 0.976
_diffrn_measurement_device_type 'Rigaku/MSC Mercury CCD'
_diffrn_measurement_method dtprofit.ref
_diffrn_radiation_monochromator graphite
_diffrn_radiation_source 'fine-focus sealed tube'
_diffrn_radiation_type MoK\a
_diffrn_radiation_wavelength 0.71070
_diffrn_reflns_av_R_equivalents 0.0218
_diffrn_reflns_av_sigmaI/netI 0.0309
_diffrn_reflns_limit_h_max 10
_diffrn_reflns_limit_h_min -12
_diffrn_reflns_limit_k_max 14
_diffrn_reflns_limit_k_min -14
_diffrn_reflns_limit_l_max 12
_diffrn_reflns_limit_l_min -13
_diffrn_reflns_number 8517
_diffrn_reflns_theta_full 27.48
_diffrn_reflns_theta_max 27.48
_diffrn_reflns_theta_min 3.09
_exptl_absorpt_coefficient_mu 0.070
_exptl_absorpt_correction_T_max 0.9861
_exptl_absorpt_correction_T_min 0.9725
_exptl_absorpt_correction_type numerical
_exptl_crystal_colour Colorless
_exptl_crystal_density_diffrn 1.243
_exptl_crystal_density_method 'not measured'
_exptl_crystal_description Block
_exptl_crystal_F_000 436
_exptl_crystal_size_max 0.40
_exptl_crystal_size_mid 0.20
_exptl_crystal_size_min 0.20
_refine_diff_density_max 0.257
_refine_diff_density_min -0.175
_refine_diff_density_rms 0.036
_refine_ls_extinction_coef 0.003(3)
_refine_ls_extinction_expression Fc^*^=kFc[1+0.001xFc^2^\l^3^/sin(2\q)]^-1/4^
_refine_ls_extinction_method SHELXL
_refine_ls_goodness_of_fit_ref 1.121
_refine_ls_hydrogen_treatment constr
_refine_ls_matrix_type full
_refine_ls_number_parameters 146
_refine_ls_number_reflns 2457
_refine_ls_number_restraints 0
_refine_ls_restrained_S_all 1.121
_refine_ls_R_factor_all 0.0498
_refine_ls_R_factor_gt 0.0396
_refine_ls_shift/su_max 0.000
_refine_ls_shift/su_mean 0.000
_refine_ls_structure_factor_coef Fsqd
_refine_ls_weighting_details 'calc w=1/[\s^2^(Fo^2^)+(0.0520P)^2^+0.0309P] where P=(Fo^2^+2Fc^2^)/3'
_refine_ls_weighting_scheme calc
_refine_ls_wR_factor_gt 0.0988
_refine_ls_wR_factor_ref 0.1054
_reflns_number_gt 2028
_reflns_number_total 2457
_reflns_threshold_expression >2sigma(I)
_cod_data_source_file ol062554ysi20061017_081431.cif
_cod_data_source_block crystal
_cod_depositor_comments
;
The following automatic conversions were performed:

'_exptl_absorpt_correction_type' value 'Numerical' changed to
'numerical' according to
/home/saulius/struct/CIF-dictionaries/cif_core.dic dictionary named
'cif_core.dic' version 2.4.1 from 2010-06-29.

Automatic conversion script
Id: cif_fix_values 1715 2011-07-08 13:25:40Z adriana 
;
_cod_original_cell_volume 1096.6(5)
_cod_original_sg_symbol_H-M P21/c
_cod_database_code 1506316

loop_
_symmetry_equiv_pos_as_xyz
'x, y, z'
'-x, y+1/2, -z+1/2'
'-x, -y, -z'
'x, -y-1/2, z-1/2'

loop_
_atom_site_label
_atom_site_type_symbol
_atom_site_fract_x
_atom_site_fract_y
_atom_site_fract_z
_atom_site_U_iso_or_equiv
_atom_site_adp_type
_atom_site_occupancy
_atom_site_symmetry_multiplicity
_atom_site_calc_flag
_atom_site_refinement_flags
C1 C -0.24694(12) -0.25867(10) 0.33214(11) 0.0267(3) Uani 1 1 d .
H1 H -0.2445 -0.3359 0.3642 0.032 Uiso 1 1 calc R
C2 C -0.36680(13) -0.22070(10) 0.22775(12) 0.0306(3) Uani 1 1 d .
H2 H -0.4453 -0.2723 0.1870 0.037 Uiso 1 1 calc R
C3 C -0.37140(12) -0.10776(11) 0.18342(12) 0.0315(3) Uani 1 1 d .
H3 H -0.4533 -0.0819 0.1118 0.038 Uiso 1 1 calc R
C4 C -0.25727(12) -0.03143(10) 0.24267(11) 0.0263(3) Uani 1 1 d .
H4 H -0.2626 0.0466 0.2127 0.032 Uiso 1 1 calc R
C5 C -0.13553(11) -0.06901(9) 0.34552(10) 0.0212(2) Uani 1 1 d .
C6 C -0.00170(12) 0.00306(9) 0.42167(10) 0.0208(2) Uani 1 1 d .
C7 C 0.13445(11) -0.06416(9) 0.41708(10) 0.0216(2) Uani 1 1 d .
C8 C 0.25287(12) -0.02133(10) 0.38095(11) 0.0269(3) Uani 1 1 d .
H5 H 0.2543 0.0577 0.3562 0.032 Uiso 1 1 calc R
C9 C 0.36918(13) -0.09331(11) 0.38079(12) 0.0318(3) Uani 1 1 d .
H6 H 0.4492 -0.0636 0.3547 0.038 Uiso 1 1 calc R
C10 C 0.36932(12) -0.20801(11) 0.41842(12) 0.0314(3) Uani 1 1 d .
H7 H 0.4480 -0.2575 0.4160 0.038 Uiso 1 1 calc R
C11 C 0.25425(13) -0.25098(10) 0.45988(11) 0.0277(3) Uani 1 1 d .
H8 H 0.2561 -0.3291 0.4890 0.033 Uiso 1 1 calc R
C12 C 0.13677(11) -0.17984(9) 0.45872(10) 0.0223(3) Uani 1 1 d .
C13 C 0.00586(12) -0.21473(9) 0.50400(10) 0.0220(3) Uani 1 1 d .
C14 C -0.13094(11) -0.18419(9) 0.38967(10) 0.0217(2) Uani 1 1 d .
C15 C 0.00673(12) -0.13086(9) 0.62108(10) 0.0245(3) Uani 1 1 d .
H9 H -0.0793 -0.1478 0.6521 0.029 Uiso 1 1 calc R
H10 H 0.0968 -0.1445 0.6974 0.029 Uiso 1 1 calc R
C16 C 0.01054(13) -0.33966(9) 0.55153(12) 0.0288(3) Uani 1 1 d .
H11 H 0.1017 -0.3528 0.6250 0.043 Uiso 1 1 calc R
H12 H 0.0072 -0.3920 0.4768 0.043 Uiso 1 1 calc R
H13 H -0.0742 -0.3546 0.5834 0.043 Uiso 1 1 calc R

loop_
_atom_site_aniso_label
_atom_site_aniso_U_11
_atom_site_aniso_U_22
_atom_site_aniso_U_33
_atom_site_aniso_U_23
_atom_site_aniso_U_13
_atom_site_aniso_U_12
C1 0.0303(6) 0.0250(6) 0.0276(6) -0.0033(4) 0.0128(5) -0.0030(5)
C2 0.0258(6) 0.0345(7) 0.0316(6) -0.0073(5) 0.0087(5) -0.0051(5)
C3 0.0261(6) 0.0392(7) 0.0269(6) -0.0016(5) 0.0048(5) 0.0033(5)
C4 0.0297(6) 0.0270(6) 0.0232(5) 0.0005(4) 0.0097(5) 0.0039(5)
C5 0.0255(6) 0.0229(5) 0.0180(5) -0.0025(4) 0.0108(4) 0.0005(4)
C6 0.0283(6) 0.0188(5) 0.0163(5) 0.0005(4) 0.0083(4) -0.0002(4)
C7 0.0260(6) 0.0226(6) 0.0157(5) -0.0031(4) 0.0056(4) -0.0017(4)
C8 0.0311(6) 0.0277(6) 0.0227(5) -0.0022(4) 0.0095(5) -0.0048(5)
C9 0.0258(6) 0.0421(7) 0.0287(6) -0.0038(5) 0.0101(5) -0.0046(5)
C10 0.0247(6) 0.0395(7) 0.0289(6) -0.0031(5) 0.0065(5) 0.0052(5)
C11 0.0299(6) 0.0265(6) 0.0240(5) -0.0020(4) 0.0043(5) 0.0033(5)
C12 0.0256(6) 0.0231(5) 0.0165(5) -0.0024(4) 0.0041(4) -0.0002(4)
C13 0.0270(6) 0.0182(5) 0.0210(5) 0.0002(4) 0.0078(4) 0.0002(4)
C14 0.0254(6) 0.0226(5) 0.0199(5) -0.0016(4) 0.0110(4) 0.0008(4)
C15 0.0348(6) 0.0200(5) 0.0198(5) 0.0017(4) 0.0099(5) 0.0005(4)
C16 0.0373(7) 0.0201(6) 0.0295(6) 0.0024(4) 0.0107(5) -0.0005(5)

loop_
_atom_type_symbol
_atom_type_description
_atom_type_scat_dispersion_real
_atom_type_scat_dispersion_imag
_atom_type_scat_source
C C 0.0033 0.0016 'International Tables Vol C Tables 4.2.6.8 and 6.1.1.4'
H H 0.0000 0.0000 'International Tables Vol C Tables 4.2.6.8 and 6.1.1.4'

loop_
_geom_angle_atom_site_label_1
_geom_angle_atom_site_label_2
_geom_angle_atom_site_label_3
_geom_angle
_geom_angle_site_symmetry_1
_geom_angle_site_symmetry_3
C14 C1 C2 120.13(11) . .
C14 C1 H1 119.9 . .
C2 C1 H1 119.9 . .
C3 C2 C1 119.75(11) . .
C3 C2 H2 120.1 . .
C1 C2 H2 120.1 . .
C2 C3 C4 120.60(11) . .
C2 C3 H3 119.7 . .
C4 C3 H3 119.7 . .
C5 C4 C3 120.16(11) . .
C5 C4 H4 119.9 . .
C3 C4 H4 119.9 . .
C4 C5 C14 119.00(10) . .
C4 C5 C6 126.94(10) . .
C14 C5 C6 114.05(9) . .
C7 C6 C5 106.89(8) . .
C7 C6 C15 115.45(9) . 3_556
C5 C6 C15 115.10(9) . 3_556
C7 C6 C6 104.71(10) . 3_556
C5 C6 C6 104.86(10) . 3_556
C15 C6 C6 108.83(10) 3_556 3_556
C8 C7 C12 119.13(10) . .
C8 C7 C6 126.81(10) . .
C12 C7 C6 114.02(9) . .
C9 C8 C7 120.36(11) . .
C9 C8 H5 119.8 . .
C7 C8 H5 119.8 . .
C10 C9 C8 120.35(11) . .
C10 C9 H6 119.8 . .
C8 C9 H6 119.8 . .
C9 C10 C11 119.93(11) . .
C9 C10 H7 120.0 . .
C11 C10 H7 120.0 . .
C12 C11 C10 119.98(11) . .
C12 C11 H8 120.0 . .
C10 C11 H8 120.0 . .
C11 C12 C7 120.17(10) . .
C11 C12 C13 125.43(10) . .
C7 C12 C13 114.37(9) . .
C14 C13 C12 106.53(8) . .
C14 C13 C16 114.19(9) . .
C12 C13 C16 114.09(9) . .
C14 C13 C15 105.70(9) . .
C12 C13 C15 105.81(8) . .
C16 C13 C15 109.87(9) . .
C1 C14 C5 120.32(10) . .
C1 C14 C13 125.33(10) . .
C5 C14 C13 114.32(9) . .
C6 C15 C13 112.07(8) 3_556 .
C6 C15 H9 109.2 3_556 .
C13 C15 H9 109.2 . .
C6 C15 H10 109.2 3_556 .
C13 C15 H10 109.2 . .
H9 C15 H10 107.9 . .
C13 C16 H11 109.5 . .
C13 C16 H12 109.5 . .
H11 C16 H12 109.5 . .
C13 C16 H13 109.5 . .
H11 C16 H13 109.5 . .
H12 C16 H13 109.5 . .

loop_
_geom_bond_atom_site_label_1
_geom_bond_atom_site_label_2
_geom_bond_distance
_geom_bond_site_symmetry_2
C1 C14 1.3855(15) .
C1 C2 1.3885(16) .
C1 H1 0.9500 .
C2 C3 1.3800(17) .
C2 H2 0.9500 .
C3 C4 1.3907(16) .
C3 H3 0.9500 .
C4 C5 1.3892(15) .
C4 H4 0.9500 .
C5 C14 1.4039(15) .
C5 C6 1.5282(14) .
C6 C7 1.5268(15) .
C6 C15 1.5383(14) 3_556
C6 C6 1.629(2) 3_556
C7 C8 1.3877(15) .
C7 C12 1.4029(15) .
C8 C9 1.3871(16) .
C8 H5 0.9500 .
C9 C10 1.3815(17) .
C9 H6 0.9500 .
C10 C11 1.3896(17) .
C10 H7 0.9500 .
C11 C12 1.3870(16) .
C11 H8 0.9500 .
C12 C13 1.5195(15) .
C13 C14 1.5175(14) .
C13 C16 1.5218(14) .
C13 C15 1.5587(15) .
C15 C6 1.5383(14) 3_556
C15 H9 0.9900 .
C15 H10 0.9900 .
C16 H11 0.9800 .
C16 H12 0.9800 .
C16 H13 0.9800 .

loop_
_geom_torsion_atom_site_label_1
_geom_torsion_atom_site_label_2
_geom_torsion_atom_site_label_3
_geom_torsion_atom_site_label_4
_geom_torsion
_geom_torsion_site_symmetry_1
_geom_torsion_site_symmetry_4
C14 C1 C2 C3 -1.37(17) . .
C1 C2 C3 C4 -0.23(17) . .
C2 C3 C4 C5 1.41(17) . .
C3 C4 C5 C14 -0.98(15) . .
C3 C4 C5 C6 -179.64(9) . .
C4 C5 C6 C7 -128.70(11) . .
C14 C5 C6 C7 52.59(11) . .
C4 C5 C6 C15 0.95(15) . 3_556
C14 C5 C6 C15 -177.75(9) . 3_556
C4 C5 C6 C6 120.50(12) . 3_556
C14 C5 C6 C6 -58.21(13) . 3_556
C5 C6 C7 C8 130.61(11) . .
C15 C6 C7 C8 1.16(15) 3_556 .
C6 C6 C7 C8 -118.49(12) 3_556 .
C5 C6 C7 C12 -51.52(11) . .
C15 C6 C7 C12 179.02(8) 3_556 .
C6 C6 C7 C12 59.38(12) 3_556 .
C12 C7 C8 C9 2.60(15) . .
C6 C7 C8 C9 -179.63(10) . .
C7 C8 C9 C10 -0.91(17) . .
C8 C9 C10 C11 -1.60(17) . .
C9 C10 C11 C12 2.37(17) . .
C10 C11 C12 C7 -0.66(16) . .
C10 C11 C12 C13 -178.63(10) . .
C8 C7 C12 C11 -1.82(15) . .
C6 C7 C12 C11 -179.86(9) . .
C8 C7 C12 C13 176.37(9) . .
C6 C7 C12 C13 -1.67(12) . .
C11 C12 C13 C14 -127.74(11) . .
C7 C12 C13 C14 54.18(11) . .
C11 C12 C13 C16 -0.82(15) . .
C7 C12 C13 C16 -178.90(9) . .
C11 C12 C13 C15 120.08(11) . .
C7 C12 C13 C15 -57.99(11) . .
C2 C1 C14 C5 1.79(16) . .
C2 C1 C14 C13 179.92(10) . .
C4 C5 C14 C1 -0.60(15) . .
C6 C5 C14 C1 178.22(9) . .
C4 C5 C14 C13 -178.94(9) . .
C6 C5 C14 C13 -0.12(13) . .
C12 C13 C14 C1 128.68(11) . .
C16 C13 C14 C1 1.81(15) . .
C15 C13 C14 C1 -119.07(11) . .
C12 C13 C14 C5 -53.08(11) . .
C16 C13 C14 C5 -179.95(9) . .
C15 C13 C14 C5 59.16(11) . .
C14 C13 C15 C6 -56.20(11) . 3_556
C12 C13 C15 C6 56.55(11) . 3_556
C16 C13 C15 C6 -179.85(9) . 3_556
